data_4106703
loop_
_publ_author_name
'T. David Harris'
'Theodore A. Betley'

_publ_section_title
;
 Multi-Site Reactivity: Reduction of Six Equivalents of Nitrite To Give an
 Fe6(NO)6 Cluster with a Dramatically Expanded Octahedral Core
;
_journal_name_full 'Journal of the American Chemical Society'
_journal_page_first 13852
_journal_page_last 13855
_journal_paper_doi 10.1021/ja2052655
_journal_volume 133
_journal_year 2011
_chemical_formula_sum 'C46 H48 Fe6 N18 O6'
_chemical_formula_weight 1284.12
_chemical_name_systematic
; 
 ? 
;
_space_group_IT_number 14
_symmetry_cell_setting monoclinic
_symmetry_space_group_name_Hall '-P 2yn'
_symmetry_space_group_name_H-M 'P 1 21/n 1'
_atom_sites_solution_hydrogens geom
_atom_sites_solution_primary direct
_atom_sites_solution_secondary difmap
_audit_creation_method SHELXL-97
_cell_angle_alpha 90.00
_cell_angle_beta 91.286(5)
_cell_angle_gamma 90.00
_cell_formula_units_Z 2
_cell_length_a 10.967(2)
_cell_length_b 16.718(3)
_cell_length_c 12.659(3)
_cell_measurement_reflns_used 1515
_cell_measurement_temperature 100(2)
_cell_measurement_theta_max 20.9
_cell_measurement_theta_min 2.25
_cell_volume 2320.4(8)
_computing_cell_refinement 'SAINT 7.46A (Bruker-AXS, 2009)'
_computing_data_collection 'APEX2 v2009.3.0 (Bruker-AXS, 2009)'
_computing_data_reduction 'SAINT 7.46A (Bruker-AXS, 2009)'
_computing_molecular_graphics 'Bruker SHELXTL (Sheldrick, 2008)'
_computing_publication_material 'Bruker SHELXTL (Sheldrick, 2008)'
_computing_structure_refinement 'SHELXL-97 (Sheldrick, 2008)'
_computing_structure_solution 'SHELXS-97 (Sheldrick, 2008)'
_diffrn_ambient_temperature 100(2)
_diffrn_measured_fraction_theta_full 0.998
_diffrn_measured_fraction_theta_max 0.998
_diffrn_measurement_device_type
;
Bruker D8 goniometer with CCD area detector 
;
_diffrn_measurement_method 'phi and omega scans'
_diffrn_radiation_monochromator graphite
_diffrn_radiation_source 'fine-focus sealed tube'
_diffrn_radiation_type MoK\a
_diffrn_radiation_wavelength 0.71073
_diffrn_reflns_av_R_equivalents 0.1693
_diffrn_reflns_av_sigmaI/netI 0.1301
_diffrn_reflns_limit_h_max 13
_diffrn_reflns_limit_h_min -13
_diffrn_reflns_limit_k_max 20
_diffrn_reflns_limit_k_min -20
_diffrn_reflns_limit_l_max 15
_diffrn_reflns_limit_l_min -15
_diffrn_reflns_number 25166
_diffrn_reflns_theta_full 25.69
_diffrn_reflns_theta_max 25.69
_diffrn_reflns_theta_min 2.02
_exptl_absorpt_coefficient_mu 1.900
_exptl_absorpt_correction_T_max 0.9812
_exptl_absorpt_correction_T_min 0.9452
_exptl_absorpt_correction_type multi-scan
_exptl_absorpt_process_details 'SADABS (Sheldrick, 2008)'
_exptl_crystal_colour black
_exptl_crystal_density_diffrn 1.838
_exptl_crystal_description plate
_exptl_crystal_F_000 1308
_exptl_crystal_size_max 0.03
_exptl_crystal_size_mid 0.02
_exptl_crystal_size_min 0.01
_refine_diff_density_max 0.589
_refine_diff_density_min -0.569
_refine_diff_density_rms 0.130
_refine_ls_extinction_method none
_refine_ls_goodness_of_fit_ref 0.984
_refine_ls_hydrogen_treatment constr
_refine_ls_matrix_type full
_refine_ls_number_parameters 346
_refine_ls_number_reflns 4407
_refine_ls_number_restraints 2
_refine_ls_restrained_S_all 0.984
_refine_ls_R_factor_all 0.1315
_refine_ls_R_factor_gt 0.0558
_refine_ls_shift/su_max 0.000
_refine_ls_shift/su_mean 0.000
_refine_ls_structure_factor_coef Fsqd
_refine_ls_weighting_details 'calc w=1/[\s^2^(Fo^2^)+(0.0368P)^2^+0.4984P] where P=(Fo^2^+2Fc^2^)/3'
_refine_ls_weighting_scheme calc
_refine_ls_wR_factor_gt 0.0893
_refine_ls_wR_factor_ref 0.1121
_reflns_number_gt 2515
_reflns_number_total 4407
_reflns_threshold_expression >2sigma(I)
_cod_data_source_file ja2052655_si_002_1.cif
_cod_data_source_block tdh37a
_cod_original_cell_volume 2320.4(9)
_cod_database_code 4106703

loop_
_symmetry_equiv_pos_as_xyz
'x, y, z'
'-x+1/2, y+1/2, -z+1/2'
'-x, -y, -z'
'x-1/2, -y-1/2, z-1/2'

loop_
_atom_site_label
_atom_site_type_symbol
_atom_site_fract_x
_atom_site_fract_y
_atom_site_fract_z
_atom_site_U_iso_or_equiv
_atom_site_adp_type
_atom_site_occupancy
_atom_site_symmetry_multiplicity
_atom_site_calc_flag
_atom_site_refinement_flags
_atom_site_disorder_assembly
_atom_site_disorder_group
Fe1 Fe 0.02507(7) 0.08692(5) 0.13581(7) 0.0157(2) Uani 1 1 d . A .
Fe2 Fe 0.08407(7) 0.08841(5) -0.11372(7) 0.0149(2) Uani 1 1 d . . .
Fe3 Fe 0.18882(8) -0.05153(5) 0.03998(7) 0.0157(2) Uani 1 1 d . . .
O1 O 0.3849(4) -0.1316(3) 0.1391(4) 0.0399(13) Uani 1 1 d . . .
N2 N 0.0361(4) 0.1525(3) 0.2404(4) 0.0187(12) Uani 1 1 d D . .
O2 O 0.0226(5) 0.1659(4) 0.3295(5) 0.039(2) Uani 0.936(15) 1 d PD A 1
O2B O -0.001(7) 0.206(4) 0.288(8) 0.039(2) Uani 0.064(15) 1 d PD A 2
N3 N 0.1466(4) 0.1480(3) -0.2056(4) 0.0183(12) Uani 1 1 d D . .
O3 O 0.1894(9) 0.1581(5) -0.2905(5) 0.047(3) Uani 0.751(13) 1 d PD B 1
O3B O 0.122(3) 0.1902(13) -0.2792(16) 0.047(3) Uani 0.249(13) 1 d PD B 2
N1 N 0.3254(4) -0.0937(3) 0.0783(4) 0.0197(12) Uani 1 1 d . . .
N4 N -0.0856(4) 0.1287(3) -0.1210(4) 0.0148(11) Uani 1 1 d . . .
H4 H -0.1126 0.1301 -0.1911 0.018 Uiso 1 1 calc R B .
N5 N 0.0893(4) 0.1584(3) 0.0178(4) 0.0153(12) Uani 1 1 d . . .
N6 N -0.1469(4) 0.1122(3) 0.0896(4) 0.0147(11) Uani 1 1 d . . .
H6 H -0.1522 0.1666 0.0746 0.018 Uiso 1 1 calc R A .
N7 N -0.0366(4) -0.0027(3) 0.2194(4) 0.0146(11) Uani 1 1 d . . .
H7 H -0.1050 0.0135 0.2558 0.017 Uiso 1 1 calc R A .
N8 N 0.1853(4) 0.0300(3) 0.1590(4) 0.0144(11) Uani 1 1 d . . .
N9 N 0.2413(4) 0.0297(3) -0.0700(4) 0.0153(12) Uani 1 1 d . . .
C8 C 0.2098(5) 0.1933(3) 0.0480(5) 0.0183(14) Uani 1 1 d . A .
H8 H 0.2005 0.2240 0.1141 0.022 Uiso 1 1 calc R . .
H8B H 0.2332 0.2316 -0.0077 0.022 Uiso 1 1 calc R . .
C10 C -0.2352(5) 0.0930(4) 0.1655(4) 0.0143(13) Uani 1 1 d . . .
C11 C 0.3375(5) 0.0867(4) -0.0350(5) 0.0189(14) Uani 1 1 d . A .
H11A H 0.3509 0.1251 -0.0932 0.023 Uiso 1 1 calc R . .
H11B H 0.4143 0.0565 -0.0238 0.023 Uiso 1 1 calc R . .
C13 C 0.3135(5) 0.1341(3) 0.0644(5) 0.0168(14) Uani 1 1 d . . .
C15 C 0.2964(5) 0.0809(3) 0.1589(5) 0.0181(14) Uani 1 1 d . A .
H15A H 0.3684 0.0455 0.1658 0.022 Uiso 1 1 calc R . .
H15B H 0.2956 0.1152 0.2227 0.022 Uiso 1 1 calc R . .
C16 C -0.4063(5) 0.0471(4) 0.3082(5) 0.0210(15) Uani 1 1 d . . .
H16 H -0.4638 0.0305 0.3588 0.025 Uiso 1 1 calc R . .
C19 C -0.2705(5) 0.1462(4) 0.2437(5) 0.0177(10) Uani 1 1 d . . .
H19 H -0.2349 0.1979 0.2486 0.021 Uiso 1 1 calc R A .
C20 C 0.0035(5) 0.2226(3) -0.0018(5) 0.0136(13) Uani 1 1 d . A .
C21 C 0.0579(5) -0.0248(4) 0.2927(5) 0.0176(15) Uani 1 1 d . A .
C23 C -0.0863(5) 0.2076(3) -0.0789(4) 0.0154(14) Uani 1 1 d . A .
C24 C 0.2876(5) -0.0165(4) -0.1571(5) 0.0177(10) Uani 1 1 d . . .
C25 C -0.1739(6) 0.2645(4) -0.1041(5) 0.0252(16) Uani 1 1 d . . .
H25 H -0.2335 0.2541 -0.1580 0.030 Uiso 1 1 calc R B .
C26 C 0.1348(6) -0.0789(4) 0.4564(5) 0.0266(16) Uani 1 1 d . A .
H26 H 0.1211 -0.1014 0.5240 0.032 Uiso 1 1 calc R . .
C27 C 0.0371(6) -0.0601(4) 0.3906(5) 0.0200(15) Uani 1 1 d . . .
H27 H -0.0438 -0.0711 0.4117 0.024 Uiso 1 1 calc R A .
C28 C 0.2518(6) -0.0652(4) 0.4243(5) 0.0228(16) Uani 1 1 d . . .
H28 H 0.3188 -0.0794 0.4694 0.027 Uiso 1 1 calc R A .
C29 C 0.1762(5) -0.0087(3) 0.2608(4) 0.0137(13) Uani 1 1 d . A .
C33 C -0.3732(5) -0.0054(4) 0.2303(5) 0.0191(14) Uani 1 1 d . . .
H33 H -0.4094 -0.0570 0.2267 0.023 Uiso 1 1 calc R . .
C36 C -0.0887(6) 0.3524(4) 0.0268(5) 0.0217(15) Uani 1 1 d . . .
H36 H -0.0895 0.4020 0.0634 0.026 Uiso 1 1 calc R B .
C37 C 0.0002(6) 0.2953(4) 0.0521(5) 0.0214(15) Uani 1 1 d . A .
H37 H 0.0589 0.3060 0.1065 0.026 Uiso 1 1 calc R . .
C38 C -0.3587(6) 0.1224(4) 0.3147(5) 0.0251(16) Uani 1 1 d . A .
H38 H -0.3855 0.1585 0.3673 0.030 Uiso 1 1 calc R . .
C39 C 0.4309(5) 0.1846(4) 0.0869(5) 0.0232(16) Uani 1 1 d . A .
H39A H 0.4989 0.1489 0.1053 0.035 Uiso 1 1 calc R . .
H39B H 0.4167 0.2213 0.1457 0.035 Uiso 1 1 calc R . .
H39C H 0.4507 0.2154 0.0237 0.035 Uiso 1 1 calc R . .
C40 C -0.1743(6) 0.3369(3) -0.0501(5) 0.0220(15) Uani 1 1 d . B .
H40 H -0.2346 0.3759 -0.0671 0.026 Uiso 1 1 calc R . .
C44 C 0.2729(6) -0.0309(4) 0.3268(5) 0.0214(15) Uani 1 1 d . A .
H44 H 0.3542 -0.0226 0.3049 0.026 Uiso 1 1 calc R . .

loop_
_atom_site_aniso_label
_atom_site_aniso_U_11
_atom_site_aniso_U_22
_atom_site_aniso_U_33
_atom_site_aniso_U_23
_atom_site_aniso_U_13
_atom_site_aniso_U_12
Fe1 0.0141(5) 0.0184(5) 0.0146(5) 0.0021(4) 0.0008(4) -0.0001(4)
Fe2 0.0149(5) 0.0160(5) 0.0139(5) 0.0005(4) 0.0019(4) 0.0001(4)
Fe3 0.0152(5) 0.0182(5) 0.0138(5) -0.0001(4) 0.0021(4) -0.0012(4)
O1 0.028(3) 0.043(3) 0.048(3) 0.009(3) -0.004(3) 0.008(2)
N2 0.016(3) 0.020(3) 0.020(3) -0.002(2) 0.004(2) 0.004(2)
O2 0.059(4) 0.039(5) 0.020(3) -0.005(3) 0.008(3) -0.012(3)
O2B 0.059(4) 0.039(5) 0.020(3) -0.005(3) 0.008(3) -0.012(3)
N3 0.021(3) 0.015(3) 0.020(3) -0.004(2) 0.006(2) -0.003(2)
O3 0.080(8) 0.038(6) 0.023(4) -0.007(3) 0.025(4) -0.020(5)
O3B 0.080(8) 0.038(6) 0.023(4) -0.007(3) 0.025(4) -0.020(5)
N1 0.018(3) 0.022(3) 0.019(3) 0.000(3) 0.001(2) 0.002(3)
N4 0.017(3) 0.017(3) 0.010(3) -0.001(2) -0.001(2) -0.001(2)
N5 0.014(3) 0.015(3) 0.018(3) 0.001(2) 0.004(2) -0.002(2)
N6 0.016(3) 0.014(3) 0.014(3) 0.003(2) 0.000(2) -0.003(2)
N7 0.015(3) 0.014(3) 0.015(3) 0.001(2) 0.001(2) -0.001(2)
N8 0.015(3) 0.015(3) 0.013(3) 0.000(2) 0.002(2) -0.004(2)
N9 0.012(3) 0.020(3) 0.014(3) 0.001(2) 0.003(2) -0.003(2)
C8 0.018(4) 0.019(4) 0.018(3) 0.001(3) -0.002(3) -0.003(3)
C10 0.009(3) 0.015(3) 0.019(3) 0.002(3) 0.002(3) 0.005(3)
C11 0.013(3) 0.024(4) 0.020(3) 0.000(3) -0.001(3) -0.007(3)
C13 0.012(3) 0.016(3) 0.023(4) -0.004(3) 0.004(3) -0.002(3)
C15 0.022(4) 0.016(3) 0.016(3) -0.002(3) -0.001(3) 0.002(3)
C16 0.016(3) 0.035(4) 0.013(3) 0.004(3) 0.005(3) -0.003(3)
C19 0.017(2) 0.021(3) 0.015(2) 0.000(2) -0.008(2) -0.001(2)
C20 0.017(3) 0.012(3) 0.013(3) 0.003(3) 0.003(3) 0.003(3)
C21 0.017(3) 0.024(4) 0.012(3) -0.008(3) 0.002(3) 0.004(3)
C23 0.021(4) 0.016(4) 0.010(3) 0.002(3) 0.004(3) 0.004(3)
C24 0.017(2) 0.021(3) 0.015(2) 0.000(2) -0.008(2) -0.001(2)
C25 0.026(4) 0.028(4) 0.022(4) 0.001(3) 0.004(3) -0.001(3)
C26 0.037(4) 0.025(4) 0.017(4) -0.001(3) 0.006(3) 0.006(3)
C27 0.019(3) 0.022(4) 0.019(4) -0.004(3) -0.002(3) -0.002(3)
C28 0.028(4) 0.025(4) 0.015(4) -0.004(3) -0.005(3) 0.005(3)
C29 0.017(3) 0.013(3) 0.011(3) -0.002(3) -0.001(3) -0.001(3)
C33 0.017(3) 0.022(4) 0.018(4) 0.007(3) 0.003(3) -0.003(3)
C36 0.030(4) 0.009(4) 0.026(4) 0.002(3) 0.010(3) 0.006(3)
C37 0.025(4) 0.022(4) 0.018(4) -0.003(3) 0.007(3) -0.004(3)
C38 0.027(4) 0.033(4) 0.016(4) -0.001(3) 0.004(3) 0.008(3)
C39 0.019(4) 0.026(4) 0.025(4) -0.002(3) 0.000(3) -0.003(3)
C40 0.026(4) 0.013(3) 0.027(4) 0.006(3) 0.005(3) 0.007(3)
C44 0.021(4) 0.026(4) 0.017(4) -0.008(3) -0.001(3) 0.002(3)

loop_
_atom_type_symbol
_atom_type_description
_atom_type_scat_dispersion_real
_atom_type_scat_dispersion_imag
_atom_type_scat_source
C C 0.0033 0.0016 'International Tables Vol C Tables 4.2.6.8 and 6.1.1.4'
N N 0.0061 0.0033 'International Tables Vol C Tables 4.2.6.8 and 6.1.1.4'
O O 0.0106 0.0060 'International Tables Vol C Tables 4.2.6.8 and 6.1.1.4'
Fe Fe 0.3463 0.8444 'International Tables Vol C Tables 4.2.6.8 and 6.1.1.4'
H H 0.0000 0.0000 'International Tables Vol C Tables 4.2.6.8 and 6.1.1.4'

loop_
_geom_angle_atom_site_label_1
_geom_angle_atom_site_label_2
_geom_angle_atom_site_label_3
_geom_angle
_geom_angle_site_symmetry_1
_geom_angle_site_symmetry_3
N2 Fe1 N7 95.2(2) . .
N2 Fe1 N6 98.0(2) . .
N7 Fe1 N6 89.14(19) . .
N2 Fe1 N8 98.2(2) . .
N7 Fe1 N8 82.56(19) . .
N6 Fe1 N8 162.38(19) . .
N2 Fe1 N5 99.8(2) . .
N7 Fe1 N5 164.95(19) . .
N6 Fe1 N5 90.05(18) . .
N8 Fe1 N5 93.95(19) . .
N3 Fe2 N4 99.4(2) . .
N3 Fe2 N7 93.7(2) . 3
N4 Fe2 N7 89.02(19) . 3
N3 Fe2 N5 102.7(2) . .
N4 Fe2 N5 81.45(19) . .
N7 Fe2 N5 162.11(19) 3 .
N3 Fe2 N9 96.7(2) . .
N4 Fe2 N9 163.74(19) . .
N7 Fe2 N9 92.39(19) 3 .
N5 Fe2 N9 92.65(19) . .
N1 Fe3 N6 102.1(2) . 3
N1 Fe3 N4 95.1(2) . 3
N6 Fe3 N4 88.31(19) 3 3
N1 Fe3 N8 95.6(2) . .
N6 Fe3 N8 162.28(19) 3 .
N4 Fe3 N8 91.83(19) 3 .
N1 Fe3 N9 102.0(2) . .
N6 Fe3 N9 80.72(19) 3 .
N4 Fe3 N9 161.18(19) 3 .
N8 Fe3 N9 94.04(19) . .
O2 N2 O2B 45(5) . .
O2 N2 Fe1 149.4(5) . .
O2B N2 Fe1 151(5) . .
O3 N3 O3B 45.5(12) . .
O3 N3 Fe2 151.4(5) . .
O3B N3 Fe2 143.1(14) . .
O1 N1 Fe3 150.4(5) . .
C23 N4 Fe2 108.1(3) . .
C23 N4 Fe3 113.3(4) . 3
Fe2 N4 Fe3 107.3(2) . 3
C20 N5 C8 108.9(4) . .
C20 N5 Fe2 106.3(3) . .
C8 N5 Fe2 116.4(4) . .
C20 N5 Fe1 109.0(3) . .
C8 N5 Fe1 111.1(4) . .
Fe2 N5 Fe1 104.9(2) . .
C10 N6 Fe3 107.3(3) . 3
C10 N6 Fe1 114.0(3) . .
Fe3 N6 Fe1 109.5(2) 3 .
C21 N7 Fe1 107.2(4) . .
C21 N7 Fe2 114.8(4) . 3
Fe1 N7 Fe2 105.7(2) . 3
C29 N8 C15 109.3(4) . .
C29 N8 Fe1 105.3(3) . .
C15 N8 Fe1 116.2(4) . .
C29 N8 Fe3 111.3(3) . .
C15 N8 Fe3 110.7(3) . .
Fe1 N8 Fe3 103.9(2) . .
C24 N9 C11 108.1(4) . .
C24 N9 Fe3 106.0(4) . .
C11 N9 Fe3 115.8(4) . .
C24 N9 Fe2 110.9(3) . .
C11 N9 Fe2 111.1(3) . .
Fe3 N9 Fe2 104.8(2) . .
N5 C8 C13 116.0(5) . .
C19 C10 C24 121.0(5) . 3
C19 C10 N6 122.9(5) . .
C24 C10 N6 116.1(5) 3 .
N9 C11 C13 116.6(5) . .
C15 C13 C11 112.3(5) . .
C15 C13 C8 112.8(5) . .
C11 C13 C8 111.7(5) . .
C15 C13 C39 107.0(5) . .
C11 C13 C39 106.0(5) . .
C8 C13 C39 106.5(5) . .
N8 C15 C13 117.1(5) . .
C38 C16 C33 121.6(6) . .
C10 C19 C38 119.0(6) . .
C23 C20 C37 118.3(5) . .
C23 C20 N5 115.7(5) . .
C37 C20 N5 126.0(5) . .
C29 C21 C27 120.7(5) . .
C29 C21 N7 115.4(5) . .
C27 C21 N7 123.9(5) . .
C25 C23 C20 120.9(6) . .
C25 C23 N4 124.0(5) . .
C20 C23 N4 114.9(5) . .
C33 C24 C10 118.2(6) 3 3
C33 C24 N9 128.7(5) 3 .
C10 C24 N9 113.1(5) 3 .
C23 C25 C40 119.7(6) . .
C28 C26 C27 120.1(6) . .
C26 C27 C21 119.5(6) . .
C26 C28 C44 120.5(6) . .
C44 C29 C21 118.6(6) . .
C44 C29 N8 126.1(5) . .
C21 C29 N8 115.3(5) . .
C16 C33 C24 120.4(6) . 3
C40 C36 C37 120.0(6) . .
C20 C37 C36 120.7(6) . .
C16 C38 C19 119.6(6) . .
C36 C40 C25 120.5(6) . .
C29 C44 C28 120.5(6) . .

loop_
_geom_bond_atom_site_label_1
_geom_bond_atom_site_label_2
_geom_bond_distance
_geom_bond_site_symmetry_2
Fe1 N2 1.721(5) .
Fe1 N7 1.963(5) .
Fe1 N6 2.007(5) .
Fe1 N8 2.014(5) .
Fe1 N5 2.050(5) .
Fe2 N3 1.689(5) .
Fe2 N4 1.980(5) .
Fe2 N7 2.020(5) 3
Fe2 N5 2.035(5) .
Fe2 N9 2.050(5) .
Fe3 N1 1.715(5) .
Fe3 N6 1.974(5) 3
Fe3 N4 2.013(5) 3
Fe3 N8 2.033(5) .
Fe3 N9 2.037(5) .
O1 N1 1.183(6) .
N2 O2 1.163(6) .
N2 O2B 1.16(2) .
N3 O3 1.194(7) .
N3 O3B 1.195(16) .
N4 C23 1.422(7) .
N4 Fe3 2.013(5) 3
N5 C20 1.446(7) .
N5 C8 1.487(7) .
N6 C10 1.416(7) .
N6 Fe3 1.975(5) 3
N7 C21 1.424(7) .
N7 Fe2 2.020(5) 3
N8 C29 1.447(7) .
N8 C15 1.486(7) .
N9 C24 1.447(7) .
N9 C11 1.483(7) .
C8 C13 1.518(8) .
C10 C19 1.392(8) .
C10 C24 1.406(8) 3
C11 C13 1.515(8) .
C13 C15 1.506(8) .
C13 C39 1.561(8) .
C16 C38 1.365(9) .
C16 C33 1.375(8) .
C19 C38 1.393(8) .
C20 C23 1.393(8) .
C20 C37 1.394(8) .
C21 C29 1.394(8) .
C21 C27 1.396(8) .
C23 C25 1.384(8) .
C24 C33 1.383(8) 3
C24 C10 1.406(8) 3
C25 C40 1.390(8) .
C26 C28 1.374(8) .
C26 C27 1.378(8) .
C28 C44 1.386(8) .
C29 C44 1.385(8) .
C33 C24 1.383(8) 3
C36 C40 1.363(9) .
C36 C37 1.396(8) .
